data_2223427
loop_
_publ_author_name
'Cui, Li-Jing'
'Xu, Hai-Jun'

_publ_section_title
;
 2,4,6-Trimethylanilinium bromide
;
_journal_coeditor_code HK2763
_journal_issue 10
_journal_name_full 'Acta Crystallographica Section E'
_journal_page_first o2376
_journal_paper_doi 10.1107/S1600536809034497
_journal_volume 65
_journal_year 2009
_chemical_formula_iupac 'C9 H14 N +, Br -'
_chemical_formula_moiety 'C9 H14 N +, Br -'
_chemical_formula_sum 'C9 H14 Br N'
_chemical_formula_weight 216.11
_chemical_name_systematic
;
2,4,6-Trimethylanilinium bromide
;
_space_group_IT_number 61
_symmetry_cell_setting orthorhombic
_symmetry_space_group_name_Hall '-P 2ac 2ab'
_symmetry_space_group_name_H-M 'P b c a'
_atom_sites_solution_hydrogens geom
_atom_sites_solution_primary direct
_atom_sites_solution_secondary difmap
_audit_creation_method SHELXL-97
_cell_angle_alpha 90.00
_cell_angle_beta 90.00
_cell_angle_gamma 90.00
_cell_formula_units_Z 8
_cell_length_a 10.399(2)
_cell_length_b 18.720(4)
_cell_length_c 10.282(2)
_cell_measurement_reflns_used 1647
_cell_measurement_temperature 294(2)
_cell_measurement_theta_max 27.57
_cell_measurement_theta_min 3.03
_cell_volume 2001.6(7)
_computing_cell_refinement 'CrystalClear (Rigaku, 2005)'
_computing_data_collection 'CrystalClear (Rigaku, 2005)'
_computing_data_reduction 'CrystalClear (Rigaku, 2005)'
_computing_molecular_graphics 'SHELXTL (Sheldrick, 2008)'
_computing_publication_material 'SHELXL97 (Sheldrick, 2008)'
_computing_structure_refinement 'SHELXL97 (Sheldrick, 2008)'
_computing_structure_solution 'SHELXS97 (Sheldrick, 2008)'
_diffrn_ambient_temperature 294(2)
_diffrn_detector_area_resol_mean 13.6612
_diffrn_measured_fraction_theta_full 0.999
_diffrn_measured_fraction_theta_max 0.999
_diffrn_measurement_device_type 'Rigaku SCXmini'
_diffrn_measurement_method \w
_diffrn_radiation_monochromator graphite
_diffrn_radiation_source 'fine-focus sealed tube'
_diffrn_radiation_type MoK\a
_diffrn_radiation_wavelength 0.71073
_diffrn_reflns_av_R_equivalents 0.0986
_diffrn_reflns_av_sigmaI/netI 0.0541
_diffrn_reflns_limit_h_max 13
_diffrn_reflns_limit_h_min -13
_diffrn_reflns_limit_k_max 24
_diffrn_reflns_limit_k_min -24
_diffrn_reflns_limit_l_max 13
_diffrn_reflns_limit_l_min -13
_diffrn_reflns_number 18944
_diffrn_reflns_theta_full 27.48
_diffrn_reflns_theta_max 27.48
_diffrn_reflns_theta_min 2.99
_diffrn_standards_number 0
_exptl_absorpt_coefficient_mu 4.050
_exptl_absorpt_correction_T_max 1.000
_exptl_absorpt_correction_T_min 0.88
_exptl_absorpt_correction_type multi-scan
_exptl_absorpt_process_details '(CrystalClear; Rigaku, 2005)'
_exptl_crystal_colour colorless
_exptl_crystal_density_diffrn 1.434
_exptl_crystal_density_method 'not measured'
_exptl_crystal_description prism
_exptl_crystal_F_000 880
_exptl_crystal_size_max 0.2
_exptl_crystal_size_mid 0.2
_exptl_crystal_size_min 0.2
_refine_diff_density_max 0.367
_refine_diff_density_min -0.408
_refine_ls_extinction_coef 0.0097(8)
_refine_ls_extinction_expression Fc^*^=kFc[1+0.001xFc^2^\l^3^/sin(2\q)]^-1/4^
_refine_ls_extinction_method 'SHELXL97 (Sheldrick, 2008)'
_refine_ls_goodness_of_fit_ref 1.003
_refine_ls_hydrogen_treatment mixed
_refine_ls_matrix_type full
_refine_ls_number_parameters 113
_refine_ls_number_reflns 2292
_refine_ls_number_restraints 0
_refine_ls_restrained_S_all 1.003
_refine_ls_R_factor_all 0.0788
_refine_ls_R_factor_gt 0.0501
_refine_ls_shift/su_max 0.000
_refine_ls_shift/su_mean 0.000
_refine_ls_structure_factor_coef Fsqd
_refine_ls_weighting_details 'calc w=1/[\s^2^(Fo^2^)+(0.0437P)^2^+2.8318P] where P=(Fo^2^+2Fc^2^)/3'
_refine_ls_weighting_scheme calc
_refine_ls_wR_factor_gt 0.1092
_refine_ls_wR_factor_ref 0.1217
_reflns_number_gt 1627
_reflns_number_total 2292
_reflns_threshold_expression I>2\s(I)
_cod_data_source_file hk2763.cif
_cod_data_source_block I
_cod_database_code 2223427
_cod_database_fobs_code 2223427

loop_
_symmetry_equiv_pos_as_xyz
'x, y, z'
'-x+1/2, -y, z+1/2'
'x+1/2, -y+1/2, -z'
'-x, y+1/2, -z+1/2'
'-x, -y, -z'
'x-1/2, y, -z-1/2'
'-x-1/2, y-1/2, z'
'x, -y-1/2, z-1/2'

loop_
_atom_site_type_symbol
_atom_site_label
_atom_site_fract_x
_atom_site_fract_y
_atom_site_fract_z
_atom_site_U_iso_or_equiv
_atom_site_adp_type
_atom_site_calc_flag
_atom_site_refinement_flags
_atom_site_occupancy
_atom_site_disorder_assembly
_atom_site_disorder_group
Br Br1 0.10008(4) 0.00542(2) 0.69604(4) 0.0471(2) Uani d . 1 . .
N N1 0.1859(4) 0.0634(2) 0.3959(4) 0.0420(9) Uani d . 1 . .
H H1A 0.113(4) 0.058(2) 0.361(5) 0.053(14) Uiso d . 1 . .
H H1B 0.171(5) 0.042(3) 0.477(6) 0.085(18) Uiso d . 1 . .
H H1C 0.249(4) 0.033(3) 0.346(4) 0.052(12) Uiso d . 1 . .
C C1 0.2218(4) 0.1388(2) 0.4055(4) 0.0364(9) Uani d . 1 . .
C C2 0.3168(4) 0.1578(2) 0.4945(4) 0.0466(11) Uani d . 1 . .
C C3 0.3457(4) 0.2299(3) 0.5046(4) 0.0563(13) Uani d . 1 . .
H H3A 0.4063 0.2440 0.5659 0.068 Uiso calc R 1 . .
C C4 0.2896(5) 0.2813(3) 0.4289(5) 0.0545(12) Uani d . 1 . .
C C5 0.2005(4) 0.2595(2) 0.3376(5) 0.0523(11) Uani d . 1 . .
H H5A 0.1630 0.2935 0.2837 0.063 Uiso calc R 1 . .
C C6 0.1650(4) 0.1883(2) 0.3237(4) 0.0416(10) Uani d . 1 . .
C C7 0.3892(4) 0.1028(3) 0.5721(5) 0.0747(17) Uani d . 1 . .
H H7A 0.3565 0.0561 0.5525 0.112 Uiso calc R 1 . .
H H7B 0.3786 0.1123 0.6633 0.112 Uiso calc R 1 . .
H H7C 0.4789 0.1050 0.5503 0.112 Uiso calc R 1 . .
C C8 0.3257(6) 0.3597(3) 0.4419(6) 0.0892(19) Uani d . 1 . .
H H8A 0.2766 0.3874 0.3811 0.134 Uiso calc R 1 . .
H H8B 0.4157 0.3655 0.4240 0.134 Uiso calc R 1 . .
H H8C 0.3077 0.3756 0.5287 0.134 Uiso calc R 1 . .
C C9 0.0696(5) 0.1680(3) 0.2198(5) 0.0656(14) Uani d . 1 . .
H H9A 0.0422 0.2102 0.1744 0.098 Uiso calc R 1 . .
H H9B -0.0035 0.1454 0.2592 0.098 Uiso calc R 1 . .
H H9C 0.1093 0.1356 0.1596 0.098 Uiso calc R 1 . .

loop_
_atom_site_aniso_label
_atom_site_aniso_U_11
_atom_site_aniso_U_22
_atom_site_aniso_U_33
_atom_site_aniso_U_12
_atom_site_aniso_U_13
_atom_site_aniso_U_23
Br1 0.0419(3) 0.0519(3) 0.0473(3) -0.00391(19) -0.00179(18) 0.0025(2)
N1 0.035(2) 0.048(2) 0.043(2) -0.0016(17) -0.0005(18) 0.0009(18)
C1 0.033(2) 0.041(2) 0.035(2) -0.0008(17) 0.0048(17) 0.0004(18)
C2 0.037(2) 0.065(3) 0.038(2) -0.011(2) -0.0016(19) 0.005(2)
C3 0.052(3) 0.078(3) 0.039(3) -0.027(3) 0.001(2) -0.012(2)
C4 0.061(3) 0.050(3) 0.053(3) -0.016(2) 0.012(2) -0.006(2)
C5 0.050(2) 0.049(3) 0.058(3) 0.001(2) 0.002(2) 0.010(2)
C6 0.035(2) 0.050(2) 0.040(2) -0.0016(19) -0.0005(18) 0.0021(19)
C7 0.050(3) 0.100(4) 0.074(4) -0.025(3) -0.024(3) 0.037(3)
C8 0.108(5) 0.059(3) 0.101(5) -0.031(3) 0.005(4) -0.016(3)
C9 0.060(3) 0.078(3) 0.058(3) -0.018(3) -0.024(2) 0.018(3)

loop_
_atom_type_symbol
_atom_type_description
_atom_type_scat_dispersion_real
_atom_type_scat_dispersion_imag
_atom_type_scat_source
C C 0.0033 0.0016 'International Tables Vol C Tables 4.2.6.8 and 6.1.1.4'
H H 0.0000 0.0000 'International Tables Vol C Tables 4.2.6.8 and 6.1.1.4'
Br Br -0.2901 2.4595 'International Tables Vol C Tables 4.2.6.8 and 6.1.1.4'
N N 0.0061 0.0033 'International Tables Vol C Tables 4.2.6.8 and 6.1.1.4'

loop_
_geom_angle_atom_site_label_1
_geom_angle_atom_site_label_2
_geom_angle_atom_site_label_3
_geom_angle_site_symmetry_1
_geom_angle_site_symmetry_3
_geom_angle
_geom_angle_publ_flag
C1 N1 H1A . . 112(3) ?
C1 N1 H1B . . 114(3) ?
C1 N1 H1C . . 114(3) ?
H1A N1 H1B . . 100(4) ?
H1A N1 H1C . . 108(4) ?
H1B N1 H1C . . 108(4) ?
C2 C1 N1 . . 118.1(4) ?
C6 C1 N1 . . 119.7(4) ?
C6 C1 C2 . . 122.1(4) ?
C1 C2 C7 . . 122.0(4) ?
C3 C2 C1 . . 116.8(4) ?
C3 C2 C7 . . 121.1(4) ?
C2 C3 H3A . . 118.3 ?
C4 C3 C2 . . 123.3(4) ?
C4 C3 H3A . . 118.3 ?
C3 C4 C5 . . 117.8(4) ?
C3 C4 C8 . . 121.5(5) ?
C5 C4 C8 . . 120.7(5) ?
C4 C5 C6 . . 122.0(4) ?
C4 C5 H5A . . 119.0 ?
C6 C5 H5A . . 119.0 ?
C1 C6 C5 . . 117.8(4) ?
C1 C6 C9 . . 122.9(4) ?
C5 C6 C9 . . 119.3(4) ?
C2 C7 H7A . . 109.5 ?
C2 C7 H7B . . 109.5 ?
C2 C7 H7C . . 109.5 ?
H7A C7 H7B . . 109.5 ?
H7A C7 H7C . . 109.5 ?
H7B C7 H7C . . 109.5 ?
C4 C8 H8A . . 109.5 ?
C4 C8 H8B . . 109.5 ?
C4 C8 H8C . . 109.5 ?
H8A C8 H8B . . 109.5 ?
H8A C8 H8C . . 109.5 ?
H8B C8 H8C . . 109.5 ?
C6 C9 H9A . . 109.5 ?
C6 C9 H9B . . 109.5 ?
C6 C9 H9C . . 109.5 ?
H9A C9 H9B . . 109.5 ?
H9A C9 H9C . . 109.5 ?
H9B C9 H9C . . 109.5 ?

loop_
_geom_bond_atom_site_label_1
_geom_bond_atom_site_label_2
_geom_bond_site_symmetry_2
_geom_bond_distance
_geom_bond_publ_flag
N1 C1 . 1.464(5) ?
N1 H1A . 0.84(5) ?
N1 H1B . 0.94(6) ?
N1 H1C . 1.01(5) ?
C2 C3 . 1.387(6) ?
C2 C1 . 1.393(5) ?
C2 C7 . 1.504(6) ?
C3 H3A . 0.9300 ?
C4 C3 . 1.368(6) ?
C4 C8 . 1.521(7) ?
C5 C4 . 1.380(6) ?
C5 H5A . 0.9300 ?
C6 C1 . 1.383(5) ?
C6 C5 . 1.391(6) ?
C6 C9 . 1.507(6) ?
C7 H7A . 0.9600 ?
C7 H7B . 0.9600 ?
C7 H7C . 0.9600 ?
C8 H8A . 0.9600 ?
C8 H8B . 0.9600 ?
C8 H8C . 0.9600 ?
C9 H9A . 0.9600 ?
C9 H9B . 0.9600 ?
C9 H9C . 0.9600 ?

loop_
_geom_hbond_atom_site_label_D
_geom_hbond_atom_site_label_H
_geom_hbond_atom_site_label_A
_geom_hbond_site_symmetry_A
_geom_hbond_distance_DH
_geom_hbond_distance_HA
_geom_hbond_distance_DA
_geom_hbond_angle_DHA
N1 H1A Br1 5_556 0.84(5) 2.58(5) 3.376(4) 157(4)
N1 H1B Br1 . 0.94(6) 2.47(6) 3.391(4) 168(4)
N1 H1C Br1 2_554 1.01(5) 2.32(5) 3.292(4) 162(4)

loop_
_cod_related_entry_id
_cod_related_entry_database
_cod_related_entry_code
1 ChemSpider 30655890
